data_1512035
loop_
_publ_author_name
'Lv, Na'
'Xie, Meilan'
'Gu, Weibing'
'Ruan, Huanyang'
'Qiu, Song'
'Zhou, Chunshan'
'Cui, Zheng'

_publ_section_title
;
 Synthesis, Properties, and Structures of
 Functionalizedperi-Xanthenoxanthene
;
_journal_issue 10
_journal_name_full 'Organic Letters'
_journal_page_first 2382
_journal_paper_doi 10.1021/ol400790d
_journal_volume 15
_journal_year 2013
_chemical_formula_sum 'C36 H42 O2'
_chemical_formula_weight 506.70
_chemical_name_systematic
; 
 ? 
;
_space_group_IT_number 14
_symmetry_cell_setting monoclinic
_symmetry_space_group_name_Hall '-P 2ybc'
_symmetry_space_group_name_H-M 'P 1 21/c 1'
_atom_sites_solution_hydrogens geom
_atom_sites_solution_primary direct
_atom_sites_solution_secondary difmap
_audit_creation_method SHELXL-97
_cell_angle_alpha 90.00
_cell_angle_beta 92.828(11)
_cell_angle_gamma 90.00
_cell_formula_units_Z 2
_cell_length_a 18.314(12)
_cell_length_b 4.669(3)
_cell_length_c 16.383(11)
_cell_measurement_reflns_used 441
_cell_measurement_temperature 140(2)
_cell_measurement_theta_max 25.66
_cell_measurement_theta_min 2.49
_cell_volume 1399.2(16)
_computing_cell_refinement 'Bruker SAINT'
_computing_data_collection 'Bruker APEX2'
_computing_data_reduction 'Bruker SAINT'
_computing_molecular_graphics 'Bruker SHELXTL'
_computing_publication_material 'Bruker SHELXTL'
_computing_structure_refinement 'SHELXL-97 (Sheldrick, 2008)'
_computing_structure_solution 'SHELXS-97 (Sheldrick, 2008)'
_diffrn_ambient_temperature 140(2)
_diffrn_measured_fraction_theta_full 0.991
_diffrn_measured_fraction_theta_max 0.991
_diffrn_measurement_device_type 'Bruker APEX-II CCD'
_diffrn_measurement_method '\f and \w scans'
_diffrn_radiation_monochromator graphite
_diffrn_radiation_source 'fine-focus sealed tube'
_diffrn_radiation_type MoK\a
_diffrn_radiation_wavelength 0.71073
_diffrn_reflns_av_R_equivalents 0.0900
_diffrn_reflns_av_sigmaI/netI 0.0822
_diffrn_reflns_limit_h_max 21
_diffrn_reflns_limit_h_min 0
_diffrn_reflns_limit_k_max 0
_diffrn_reflns_limit_k_min -5
_diffrn_reflns_limit_l_max 19
_diffrn_reflns_limit_l_min -19
_diffrn_reflns_number 2483
_diffrn_reflns_theta_full 25.09
_diffrn_reflns_theta_max 25.09
_diffrn_reflns_theta_min 2.23
_exptl_absorpt_coefficient_mu 0.072
_exptl_absorpt_correction_T_max 0.9986
_exptl_absorpt_correction_T_min 0.9773
_exptl_absorpt_correction_type multi-scan
_exptl_absorpt_process_details sadabs
_exptl_crystal_colour yellow
_exptl_crystal_density_diffrn 1.203
_exptl_crystal_density_method 'not measured'
_exptl_crystal_description plate
_exptl_crystal_F_000 548
_exptl_crystal_size_max 0.32
_exptl_crystal_size_mid 0.10
_exptl_crystal_size_min 0.02
_refine_diff_density_max 0.365
_refine_diff_density_min -0.466
_refine_diff_density_rms 0.096
_refine_ls_extinction_coef 0.018(7)
_refine_ls_extinction_expression Fc^*^=kFc[1+0.001xFc^2^\l^3^/sin(2\q)]^-1/4^
_refine_ls_extinction_method SHELXL
_refine_ls_goodness_of_fit_ref 1.066
_refine_ls_hydrogen_treatment constr
_refine_ls_matrix_type full
_refine_ls_number_parameters 175
_refine_ls_number_reflns 2483
_refine_ls_number_restraints 0
_refine_ls_restrained_S_all 1.066
_refine_ls_R_factor_all 0.1058
_refine_ls_R_factor_gt 0.0756
_refine_ls_shift/su_max 0.001
_refine_ls_shift/su_mean 0.000
_refine_ls_structure_factor_coef Fsqd
_refine_ls_weighting_details 'calc w=1/[\s^2^(Fo^2^)+(0.1441P)^2^+0.0000P] where P=(Fo^2^+2Fc^2^)/3'
_refine_ls_weighting_scheme calc
_refine_ls_wR_factor_gt 0.2020
_refine_ls_wR_factor_ref 0.2312
_reflns_number_gt 1724
_reflns_number_total 2483
_reflns_threshold_expression >2sigma(I)
_cod_data_source_file ol400790d_si_001.cif
_cod_data_source_block dm12700
_cod_depositor_comments
;
The following automatic conversions were performed:

'_symmetry_cell_setting' value 'Monoclinic' changed to 'monoclinic'
according to /home/saulius/struct/CIF-dictionaries/cif_core.dic
dictionary named 'cif_core.dic' version 2.3.1 from 2005-06-27.

Automatic conversion script
Id: cif_fix_values 1891 2012-01-12 08:04:46Z andrius 
;
_cod_original_sg_symbol_H-M P2(1)/c
_cod_database_code 1512035

loop_
_symmetry_equiv_pos_as_xyz
'x, y, z'
'-x, y+1/2, -z+1/2'
'-x, -y, -z'
'x, -y-1/2, z-1/2'

loop_
_atom_site_label
_atom_site_type_symbol
_atom_site_fract_x
_atom_site_fract_y
_atom_site_fract_z
_atom_site_U_iso_or_equiv
_atom_site_adp_type
_atom_site_occupancy
_atom_site_symmetry_multiplicity
_atom_site_calc_flag
_atom_site_refinement_flags
O1 O 0.44635(12) 1.7026(6) 0.36708(13) 0.0250(7) Uani 1 1 d .
C1 C 0.66730(18) 0.8986(8) 0.4492(2) 0.0255(9) Uani 1 1 d .
H1A H 0.6936 0.8049 0.4083 0.031 Uiso 1 1 calc R
C2 C 0.61265(18) 1.1011(8) 0.4259(2) 0.0225(9) Uani 1 1 d .
C3 C 0.59375(19) 1.1797(9) 0.3436(2) 0.0272(9) Uani 1 1 d .
H3A H 0.6191 1.0949 0.3005 0.033 Uiso 1 1 calc R
C4 C 0.53906(18) 1.3777(8) 0.3251(2) 0.0263(9) Uani 1 1 d .
H4A H 0.5269 1.4258 0.2698 0.032 Uiso 1 1 calc R
C5 C 0.50182(19) 1.5066(8) 0.3876(2) 0.0223(9) Uani 1 1 d .
C6 C 0.51906(17) 1.4365(8) 0.4675(2) 0.0193(8) Uani 1 1 d .
C7 C 0.57401(17) 1.2348(8) 0.48751(19) 0.0189(8) Uani 1 1 d .
C8 C 0.59007(18) 1.1682(8) 0.5708(2) 0.0206(8) Uani 1 1 d .
C9 C 0.64395(19) 0.9715(8) 0.5917(2) 0.0256(9) Uani 1 1 d .
H9A H 0.6548 0.9277 0.6476 0.031 Uiso 1 1 calc R
C10 C 0.68298(17) 0.8352(8) 0.5309(2) 0.0242(9) Uani 1 1 d .
C11 C 0.74436(18) 0.6309(8) 0.5546(2) 0.0279(9) Uani 1 1 d .
H11A H 0.7488 0.4873 0.5107 0.033 Uiso 1 1 calc R
H11B H 0.7324 0.5277 0.6050 0.033 Uiso 1 1 calc R
C12 C 0.81691(18) 0.7838(8) 0.5690(2) 0.0274(9) Uani 1 1 d .
H12A H 0.8124 0.9254 0.6134 0.033 Uiso 1 1 calc R
H12B H 0.8282 0.8900 0.5188 0.033 Uiso 1 1 calc R
C13 C 0.88026(18) 0.5825(9) 0.5916(2) 0.0290(10) Uani 1 1 d .
H13A H 0.8685 0.4724 0.6409 0.035 Uiso 1 1 calc R
H13B H 0.8858 0.4443 0.5465 0.035 Uiso 1 1 calc R
C14 C 0.95245(18) 0.7383(9) 0.6082(2) 0.0287(9) Uani 1 1 d .
H14A H 0.9466 0.8786 0.6527 0.034 Uiso 1 1 calc R
H14B H 0.9645 0.8463 0.5586 0.034 Uiso 1 1 calc R
C15 C 1.01621(19) 0.5381(9) 0.6322(3) 0.0329(10) Uani 1 1 d .
H15A H 1.0032 0.4246 0.6804 0.039 Uiso 1 1 calc R
H15B H 1.0231 0.4026 0.5867 0.039 Uiso 1 1 calc R
C16 C 1.08796(18) 0.6915(9) 0.6520(2) 0.0313(10) Uani 1 1 d .
H16A H 1.1016 0.8020 0.6035 0.038 Uiso 1 1 calc R
H16B H 1.0810 0.8292 0.6969 0.038 Uiso 1 1 calc R
C17 C 1.1500(2) 0.4898(10) 0.6770(3) 0.0367(11) Uani 1 1 d .
H17A H 1.1577 0.3544 0.6317 0.044 Uiso 1 1 calc R
H17B H 1.1361 0.3769 0.7249 0.044 Uiso 1 1 calc R
C18 C 1.2210(2) 0.6474(11) 0.6980(3) 0.0448(13) Uani 1 1 d .
H18A H 1.2376 0.7436 0.6491 0.067 Uiso 1 1 calc R
H18B H 1.2582 0.5103 0.7180 0.067 Uiso 1 1 calc R
H18C H 1.2129 0.7900 0.7405 0.067 Uiso 1 1 calc R

loop_
_atom_site_aniso_label
_atom_site_aniso_U_11
_atom_site_aniso_U_22
_atom_site_aniso_U_33
_atom_site_aniso_U_23
_atom_site_aniso_U_13
_atom_site_aniso_U_12
O1 0.0226(12) 0.0375(16) 0.0142(12) 0.0057(12) -0.0050(10) 0.0020(12)
C1 0.0228(18) 0.026(2) 0.027(2) -0.0023(17) -0.0039(16) -0.0024(16)
C2 0.0177(16) 0.026(2) 0.0237(19) -0.0003(17) -0.0017(15) -0.0053(16)
C3 0.0249(18) 0.036(2) 0.0204(19) -0.0065(17) -0.0003(15) -0.0018(18)
C4 0.029(2) 0.036(2) 0.0131(17) -0.0035(17) -0.0045(15) -0.0023(18)
C5 0.0202(17) 0.025(2) 0.0216(18) 0.0047(16) -0.0032(15) 0.0000(14)
C6 0.0168(16) 0.0200(19) 0.0210(17) -0.0028(16) 0.0001(14) -0.0040(15)
C7 0.0199(16) 0.023(2) 0.0131(16) -0.0004(16) -0.0016(13) -0.0067(16)
C8 0.0182(17) 0.024(2) 0.0190(17) 0.0014(16) -0.0015(14) -0.0043(16)
C9 0.0226(17) 0.026(2) 0.027(2) 0.0060(17) -0.0071(16) -0.0067(16)
C10 0.0205(17) 0.021(2) 0.031(2) 0.0012(17) -0.0029(15) -0.0050(16)
C11 0.0219(18) 0.025(2) 0.037(2) 0.0006(19) -0.0055(16) -0.0037(16)
C12 0.0228(18) 0.026(2) 0.033(2) 0.0018(18) -0.0048(16) -0.0005(16)
C13 0.0224(18) 0.029(2) 0.035(2) 0.0020(19) -0.0044(17) 0.0015(17)
C14 0.0260(18) 0.028(2) 0.031(2) -0.0013(18) -0.0037(16) -0.0020(17)
C15 0.024(2) 0.035(2) 0.038(2) -0.001(2) -0.0029(17) -0.0011(18)
C16 0.0243(19) 0.035(2) 0.034(2) -0.002(2) -0.0003(17) -0.0043(17)
C17 0.025(2) 0.047(3) 0.038(2) 0.002(2) -0.0009(18) -0.0001(19)
C18 0.025(2) 0.060(3) 0.048(3) -0.006(3) -0.0064(19) 0.001(2)

loop_
_atom_type_symbol
_atom_type_description
_atom_type_scat_dispersion_real
_atom_type_scat_dispersion_imag
_atom_type_scat_source
C C 0.0033 0.0016 'International Tables Vol C Tables 4.2.6.8 and 6.1.1.4'
H H 0.0000 0.0000 'International Tables Vol C Tables 4.2.6.8 and 6.1.1.4'
O O 0.0106 0.0060 'International Tables Vol C Tables 4.2.6.8 and 6.1.1.4'

loop_
_geom_angle_atom_site_label_1
_geom_angle_atom_site_label_2
_geom_angle_atom_site_label_3
_geom_angle
_geom_angle_site_symmetry_1
_geom_angle_site_symmetry_3
C8 O1 C5 118.8(3) 3_686 .
C10 C1 C2 120.8(4) . .
C10 C1 H1A 119.6 . .
C2 C1 H1A 119.6 . .
C7 C2 C1 118.5(3) . .
C7 C2 C3 117.2(3) . .
C1 C2 C3 124.3(3) . .
C4 C3 C2 121.2(3) . .
C4 C3 H3A 119.4 . .
C2 C3 H3A 119.4 . .
C3 C4 C5 120.2(3) . .
C3 C4 H4A 119.9 . .
C5 C4 H4A 119.9 . .
C6 C5 C4 120.0(3) . .
C6 C5 O1 121.1(3) . .
C4 C5 O1 118.9(3) . .
C5 C6 C7 120.8(3) . .
C5 C6 C6 121.0(4) . 3_686
C7 C6 C6 118.2(4) . 3_686
C6 C7 C2 120.6(3) . .
C6 C7 C8 119.0(3) . .
C2 C7 C8 120.4(3) . .
C9 C8 O1 118.3(3) . 3_686
C9 C8 C7 119.8(4) . .
O1 C8 C7 121.9(3) 3_686 .
C8 C9 C10 120.6(4) . .
C8 C9 H9A 119.7 . .
C10 C9 H9A 119.7 . .
C1 C10 C9 119.9(3) . .
C1 C10 C11 119.9(4) . .
C9 C10 C11 120.2(3) . .
C10 C11 C12 112.2(3) . .
C10 C11 H11A 109.2 . .
C12 C11 H11A 109.2 . .
C10 C11 H11B 109.2 . .
C12 C11 H11B 109.2 . .
H11A C11 H11B 107.9 . .
C11 C12 C13 113.5(3) . .
C11 C12 H12A 108.9 . .
C13 C12 H12A 108.9 . .
C11 C12 H12B 108.9 . .
C13 C12 H12B 108.9 . .
H12A C12 H12B 107.7 . .
C14 C13 C12 113.1(3) . .
C14 C13 H13A 109.0 . .
C12 C13 H13A 109.0 . .
C14 C13 H13B 109.0 . .
C12 C13 H13B 109.0 . .
H13A C13 H13B 107.8 . .
C13 C14 C15 113.5(3) . .
C13 C14 H14A 108.9 . .
C15 C14 H14A 108.9 . .
C13 C14 H14B 108.9 . .
C15 C14 H14B 108.9 . .
H14A C14 H14B 107.7 . .
C16 C15 C14 114.1(3) . .
C16 C15 H15A 108.7 . .
C14 C15 H15A 108.7 . .
C16 C15 H15B 108.7 . .
C14 C15 H15B 108.7 . .
H15A C15 H15B 107.6 . .
C17 C16 C15 113.2(4) . .
C17 C16 H16A 108.9 . .
C15 C16 H16A 108.9 . .
C17 C16 H16B 108.9 . .
C15 C16 H16B 108.9 . .
H16A C16 H16B 107.8 . .
C16 C17 C18 112.5(4) . .
C16 C17 H17A 109.1 . .
C18 C17 H17A 109.1 . .
C16 C17 H17B 109.1 . .
C18 C17 H17B 109.1 . .
H17A C17 H17B 107.8 . .
C17 C18 H18A 109.5 . .
C17 C18 H18B 109.5 . .
H18A C18 H18B 109.5 . .
C17 C18 H18C 109.5 . .
H18A C18 H18C 109.5 . .
H18B C18 H18C 109.5 . .

loop_
_geom_bond_atom_site_label_1
_geom_bond_atom_site_label_2
_geom_bond_distance
_geom_bond_site_symmetry_2
O1 C8 1.382(4) 3_686
O1 C5 1.396(4) .
C1 C10 1.388(5) .
C1 C2 1.415(5) .
C1 H1A 0.9500 .
C2 C7 1.407(5) .
C2 C3 1.423(5) .
C3 C4 1.385(5) .
C3 H3A 0.9500 .
C4 C5 1.394(5) .
C4 H4A 0.9500 .
C5 C6 1.371(5) .
C6 C7 1.405(5) .
C6 C6 1.432(7) 3_686
C7 C8 1.417(5) .
C8 C9 1.378(5) .
C8 O1 1.382(4) 3_686
C9 C10 1.406(5) .
C9 H9A 0.9500 .
C10 C11 1.510(5) .
C11 C12 1.516(5) .
C11 H11A 0.9900 .
C11 H11B 0.9900 .
C12 C13 1.525(5) .
C12 H12A 0.9900 .
C12 H12B 0.9900 .
C13 C14 1.522(5) .
C13 H13A 0.9900 .
C13 H13B 0.9900 .
C14 C15 1.532(5) .
C14 H14A 0.9900 .
C14 H14B 0.9900 .
C15 C16 1.517(5) .
C15 H15A 0.9900 .
C15 H15B 0.9900 .
C16 C17 1.516(6) .
C16 H16A 0.9900 .
C16 H16B 0.9900 .
C17 C18 1.519(6) .
C17 H17A 0.9900 .
C17 H17B 0.9900 .
C18 H18A 0.9800 .
C18 H18B 0.9800 .
C18 H18C 0.9800 .

loop_
_geom_torsion_atom_site_label_1
_geom_torsion_atom_site_label_2
_geom_torsion_atom_site_label_3
_geom_torsion_atom_site_label_4
_geom_torsion
_geom_torsion_site_symmetry_1
_geom_torsion_site_symmetry_4
C10 C1 C2 C7 -0.6(5) . .
C10 C1 C2 C3 179.4(4) . .
C7 C2 C3 C4 -0.6(5) . .
C1 C2 C3 C4 179.3(3) . .
C2 C3 C4 C5 0.7(5) . .
C3 C4 C5 C6 -0.3(5) . .
C3 C4 C5 O1 -179.2(3) . .
C8 O1 C5 C6 1.7(5) 3_686 .
C8 O1 C5 C4 -179.5(3) 3_686 .
C4 C5 C6 C7 -0.1(5) . .
O1 C5 C6 C7 178.8(3) . .
C4 C5 C6 C6 -179.2(4) . 3_686
O1 C5 C6 C6 -0.4(6) . 3_686
C5 C6 C7 C2 0.2(5) . .
C6 C6 C7 C2 179.3(4) 3_686 .
C5 C6 C7 C8 -179.9(3) . .
C6 C6 C7 C8 -0.8(5) 3_686 .
C1 C2 C7 C6 -179.8(3) . .
C3 C2 C7 C6 0.2(5) . .
C1 C2 C7 C8 0.3(5) . .
C3 C2 C7 C8 -179.7(3) . .
C6 C7 C8 C9 -179.8(3) . .
C2 C7 C8 C9 0.1(5) . .
C6 C7 C8 O1 -0.5(5) . 3_686
C2 C7 C8 O1 179.4(3) . 3_686
O1 C8 C9 C10 -179.6(3) 3_686 .
C7 C8 C9 C10 -0.3(5) . .
C2 C1 C10 C9 0.4(5) . .
C2 C1 C10 C11 -176.6(3) . .
C8 C9 C10 C1 0.0(5) . .
C8 C9 C10 C11 177.0(3) . .
C1 C10 C11 C12 89.9(4) . .
C9 C10 C11 C12 -87.1(4) . .
C10 C11 C12 C13 -179.0(3) . .
C11 C12 C13 C14 -178.4(3) . .
C12 C13 C14 C15 179.2(3) . .
C13 C14 C15 C16 -177.8(3) . .
C14 C15 C16 C17 179.0(4) . .
C15 C16 C17 C18 -179.0(4) . .
